data_4342923
loop_
_publ_author_name
'Butschke, Burkhard'
'Fillman, Kathlyn L.'
'Bendikov, Tatyana'
'Shimon, Linda J. W.'
'Diskin-Posner, Yael'
'Leitus, Gregory'
'Gorelsky, Serge I.'
'Neidig, Michael L.'
'Milstein, David'

_publ_section_title
;
 How Innocent are Potentially Redox Non-Innocent Ligands? Electronic
 Structure and Metal Oxidation States in Iron-PNN Complexes as a
 Representative Case Study.
;
_journal_issue 10
_journal_name_full 'Inorganic chemistry'
_journal_page_first 4909
_journal_page_last 4926
_journal_paper_doi 10.1021/acs.inorgchem.5b00509
_journal_volume 54
_journal_year 2015
_chemical_formula_moiety 'C25 H37 Br2 Fe N2 P, C6 H6'
_chemical_formula_sum 'C31 H43 Br2 Fe N2 P'
_chemical_formula_weight 690.31
_space_group_crystal_system orthorhombic
_space_group_IT_number 33
_space_group_name_Hall 'P 2c -2n'
_space_group_name_H-M_alt 'P n a 21'
_symmetry_space_group_name_Hall 'P 2c -2n'
_symmetry_space_group_name_H-M 'P n a 21'
_atom_sites_solution_hydrogens geom
_audit_creation_method SHELXL-2014/7
_cell_angle_alpha 90
_cell_angle_beta 90
_cell_angle_gamma 90
_cell_formula_units_Z 4
_cell_length_a 13.7448(11)
_cell_length_b 18.5471(13)
_cell_length_c 12.5107(9)
_cell_measurement_reflns_used 31950
_cell_measurement_temperature 100(2)
_cell_measurement_theta_max 27.48
_cell_measurement_theta_min 1.8
_cell_volume 3189.3(4)
_computing_structure_refinement 'SHELXL-2014/7 (Sheldrick, 2014)'
_diffrn_ambient_temperature 100(2)
_diffrn_measured_fraction_theta_full 0.998
_diffrn_measured_fraction_theta_max 0.998
_diffrn_measurement_device_type 'Bruker KappaApexII CCD'
_diffrn_measurement_method 'phi and omega scans'
_diffrn_radiation_type MoK\a
_diffrn_radiation_wavelength 0.71073
_diffrn_reflns_av_R_equivalents 0.0376
_diffrn_reflns_av_unetI/netI 0.0459
_diffrn_reflns_laue_measured_fraction_full 0.998
_diffrn_reflns_laue_measured_fraction_max 0.998
_diffrn_reflns_limit_h_max 17
_diffrn_reflns_limit_h_min -16
_diffrn_reflns_limit_k_max 24
_diffrn_reflns_limit_k_min -24
_diffrn_reflns_limit_l_max 14
_diffrn_reflns_limit_l_min -16
_diffrn_reflns_number 31950
_diffrn_reflns_point_group_measured_fraction_full 0.991
_diffrn_reflns_point_group_measured_fraction_max 0.975
_diffrn_reflns_theta_full 25.242
_diffrn_reflns_theta_max 27.484
_diffrn_reflns_theta_min 3.110
_exptl_absorpt_coefficient_mu 3.051
_exptl_absorpt_correction_T_max 0.852
_exptl_absorpt_correction_T_min 0.741
_exptl_absorpt_correction_type multi-scan
_exptl_absorpt_process_details 'Bruker Apex2'
_exptl_crystal_colour blue
_exptl_crystal_density_diffrn 1.438
_exptl_crystal_description prism
_exptl_crystal_F_000 1416
_exptl_crystal_size_max 0.100
_exptl_crystal_size_mid 0.080
_exptl_crystal_size_min 0.050
_refine_diff_density_max 0.877
_refine_diff_density_min -0.520
_refine_diff_density_rms 0.061
_refine_ls_abs_structure_details
;
 Flack x determined using 2814 quotients [(I+)-(I-)]/[(I+)+(I-)]
 (Parsons, Flack and Wagner, Acta Cryst. B69 (2013) 249-259).
;
_refine_ls_abs_structure_Flack 0.011(4)
_refine_ls_extinction_method none
_refine_ls_goodness_of_fit_ref 1.057
_refine_ls_hydrogen_treatment constr
_refine_ls_matrix_type full
_refine_ls_number_parameters 332
_refine_ls_number_reflns 7116
_refine_ls_number_restraints 1
_refine_ls_restrained_S_all 1.057
_refine_ls_R_factor_all 0.0314
_refine_ls_R_factor_gt 0.0270
_refine_ls_shift/su_max 0.001
_refine_ls_shift/su_mean 0.000
_refine_ls_structure_factor_coef Fsqd
_refine_ls_weighting_details 'w=1/[\s^2^(Fo^2^)+(0.0177P)^2^+0.2173P] where P=(Fo^2^+2Fc^2^)/3'
_refine_ls_weighting_scheme calc
_refine_ls_wR_factor_gt 0.0576
_refine_ls_wR_factor_ref 0.0587
_reflns_Friedel_coverage 0.869
_reflns_friedel_fraction_full 0.984
_reflns_friedel_fraction_max 0.951
_reflns_number_gt 6584
_reflns_number_total 7116
_reflns_threshold_expression 'I > 2\s(I)'
_cod_data_source_file ic5b00509_si_002.cif
_cod_data_source_block compound1
_cod_depositor_comments 'Adding full bibliography for 4342923--4342928.cif.'
_cod_database_code 4342923
_shelx_shelxl_version_number 2014/7
_shelx_space_group_comment
;
The symmetry employed for this shelxl refinement is uniquely defined
by the following loop, which should always be used as a source of
symmetry information in preference to the above space-group names.
They are only intended as comments.
;
_shelx_estimated_absorpt_t_min 0.750
_shelx_estimated_absorpt_t_max 0.862

loop_
_space_group_symop_operation_xyz
'x, y, z'
'-x, -y, z+1/2'
'-x+1/2, y+1/2, z+1/2'
'x+1/2, -y+1/2, z'

loop_
_atom_site_label
_atom_site_type_symbol
_atom_site_fract_x
_atom_site_fract_y
_atom_site_fract_z
_atom_site_U_iso_or_equiv
_atom_site_adp_type
_atom_site_occupancy
_atom_site_site_symmetry_order
_atom_site_calc_flag
_atom_site_refinement_flags_posn
_atom_site_refinement_flags_adp
Br2 Br 0.62293(3) -0.00274(2) 0.76876(4) 0.02868(10) Uani 1 1 d . .
Br1 Br 0.77536(2) 0.18037(2) 0.75024(3) 0.02885(9) Uani 1 1 d . .
Fe1 Fe 0.61292(3) 0.12780(2) 0.72944(4) 0.01482(11) Uani 1 1 d . .
P1 P 0.59772(7) 0.13698(4) 0.52960(8) 0.01694(19) Uani 1 1 d . .
N1 N 0.4560(2) 0.11592(13) 0.6960(2) 0.0171(6) Uani 1 1 d . .
N2 N 0.5357(2) 0.18069(13) 0.8589(2) 0.0170(6) Uani 1 1 d . .
C1 C 0.4904(3) 0.07925(17) 0.5139(3) 0.0236(8) Uani 1 1 d . .
H1A H 0.4578 0.0906 0.4454 0.028 Uiso 1 1 calc R U
H1B H 0.5110 0.0281 0.5117 0.028 Uiso 1 1 calc R U
C2 C 0.4198(3) 0.09012(16) 0.6047(3) 0.0184(7) Uani 1 1 d . .
C3 C 0.3207(3) 0.07614(16) 0.5933(3) 0.0197(7) Uani 1 1 d . .
H3 H 0.2959 0.0569 0.5284 0.024 Uiso 1 1 calc R U
C4 C 0.2590(3) 0.09060(16) 0.6778(3) 0.0213(8) Uani 1 1 d . .
H4 H 0.1915 0.0802 0.6722 0.026 Uiso 1 1 calc R U
C5 C 0.2965(2) 0.12041(15) 0.7710(3) 0.0191(7) Uani 1 1 d . .
H5 H 0.2549 0.1319 0.8292 0.023 Uiso 1 1 calc R U
C6 C 0.3956(2) 0.13297(14) 0.7771(3) 0.0168(7) Uani 1 1 d . .
C7 C 0.4440(3) 0.16972(16) 0.8685(3) 0.0178(7) Uani 1 1 d . .
C8 C 0.3830(3) 0.19273(19) 0.9607(3) 0.0243(8) Uani 1 1 d . .
H8A H 0.4247 0.2139 1.0160 0.036 Uiso 1 1 calc R U
H8B H 0.3489 0.1508 0.9901 0.036 Uiso 1 1 calc R U
H8C H 0.3354 0.2286 0.9367 0.036 Uiso 1 1 calc R U
C13 C 0.5603(3) 0.22863(17) 0.4786(3) 0.0236(8) Uani 1 1 d . .
C14 C 0.6433(3) 0.28229(19) 0.5012(4) 0.0334(10) Uani 1 1 d . .
H14A H 0.6988 0.2713 0.4547 0.050 Uiso 1 1 calc R U
H14B H 0.6634 0.2782 0.5761 0.050 Uiso 1 1 calc R U
H14C H 0.6207 0.3315 0.4871 0.050 Uiso 1 1 calc R U
C15 C 0.5309(4) 0.2322(2) 0.3613(3) 0.0372(10) Uani 1 1 d . .
H15A H 0.5047 0.2802 0.3453 0.056 Uiso 1 1 calc R U
H15B H 0.4811 0.1957 0.3467 0.056 Uiso 1 1 calc R U
H15C H 0.5880 0.2232 0.3163 0.056 Uiso 1 1 calc R U
C16 C 0.4741(3) 0.25316(17) 0.5463(3) 0.0273(9) Uani 1 1 d . .
H16A H 0.4902 0.2478 0.6222 0.041 Uiso 1 1 calc R U
H16B H 0.4171 0.2236 0.5293 0.041 Uiso 1 1 calc R U
H16C H 0.4598 0.3038 0.5309 0.041 Uiso 1 1 calc R U
C9 C 0.6875(3) 0.09208(17) 0.4380(3) 0.0202(7) Uani 1 1 d . .
C10 C 0.7746(3) 0.1419(2) 0.4193(4) 0.0329(10) Uani 1 1 d . .
H10A H 0.8267 0.1149 0.3836 0.049 Uiso 1 1 calc R U
H10B H 0.7983 0.1601 0.4881 0.049 Uiso 1 1 calc R U
H10C H 0.7547 0.1825 0.3742 0.049 Uiso 1 1 calc R U
C11 C 0.7246(3) 0.02547(19) 0.4983(3) 0.0310(9) Uani 1 1 d . .
H11A H 0.6700 -0.0069 0.5133 0.047 Uiso 1 1 calc R U
H11B H 0.7547 0.0406 0.5657 0.047 Uiso 1 1 calc R U
H11C H 0.7729 0.0002 0.4544 0.047 Uiso 1 1 calc R U
C12 C 0.6451(3) 0.06869(18) 0.3308(3) 0.0274(9) Uani 1 1 d . .
H12A H 0.6956 0.0449 0.2883 0.041 Uiso 1 1 calc R U
H12B H 0.6211 0.1111 0.2922 0.041 Uiso 1 1 calc R U
H12C H 0.5912 0.0351 0.3430 0.041 Uiso 1 1 calc R U
C17 C 0.5847(2) 0.22102(16) 0.9421(3) 0.0170(7) Uani 1 1 d . .
C18 C 0.5886(3) 0.29640(17) 0.9333(3) 0.0196(8) Uani 1 1 d . .
C19 C 0.6325(3) 0.33435(18) 1.0170(3) 0.0235(8) Uani 1 1 d . .
H19 H 0.6334 0.3855 1.0143 0.028 Uiso 1 1 calc R U
C20 C 0.6748(3) 0.30017(18) 1.1038(3) 0.0225(8) Uani 1 1 d . .
C21 C 0.6720(3) 0.22541(18) 1.1062(3) 0.0234(8) Uani 1 1 d . .
H21 H 0.7031 0.2009 1.1634 0.028 Uiso 1 1 calc R U
C22 C 0.6255(3) 0.18511(17) 1.0280(3) 0.0218(8) Uani 1 1 d . .
C23 C 0.5470(3) 0.33491(17) 0.8375(3) 0.0250(8) Uani 1 1 d . .
H23A H 0.5619 0.3865 0.8423 0.037 Uiso 1 1 calc R U
H23B H 0.4762 0.3282 0.8358 0.037 Uiso 1 1 calc R U
H23C H 0.5756 0.3151 0.7721 0.037 Uiso 1 1 calc R U
C24 C 0.7223(3) 0.3428(2) 1.1924(3) 0.0356(10) Uani 1 1 d . .
H24A H 0.7474 0.3883 1.1636 0.053 Uiso 1 1 calc R U
H24B H 0.7761 0.3148 1.2228 0.053 Uiso 1 1 calc R U
H24C H 0.6743 0.3530 1.2483 0.053 Uiso 1 1 calc R U
C25 C 0.6168(3) 0.10427(19) 1.0382(3) 0.0302(9) Uani 1 1 d . .
H25A H 0.6636 0.0868 1.0914 0.045 Uiso 1 1 calc R U
H25B H 0.6304 0.0817 0.9690 0.045 Uiso 1 1 calc R U
H25C H 0.5507 0.0918 1.0610 0.045 Uiso 1 1 calc R U
C26 C 0.5890(3) 0.59416(17) 0.6401(3) 0.0562(14) Uani 1 1 d G .
H26 H 0.6107 0.6343 0.6808 0.067 Uiso 1 1 calc R U
C27 C 0.5240(3) 0.5451(2) 0.6845(2) 0.0725(18) Uani 1 1 d G .
H27 H 0.5013 0.5517 0.7555 0.087 Uiso 1 1 calc R U
C28 C 0.4921(2) 0.48648(19) 0.6248(4) 0.069(2) Uani 1 1 d G .
H28 H 0.4477 0.4530 0.6551 0.083 Uiso 1 1 calc R U
C29 C 0.5253(3) 0.47683(14) 0.5208(4) 0.0639(17) Uani 1 1 d G .
H29 H 0.5035 0.4367 0.4801 0.077 Uiso 1 1 calc R U
C30 C 0.5902(3) 0.52584(19) 0.4765(2) 0.0564(14) Uani 1 1 d G .
H30 H 0.6129 0.5192 0.4054 0.068 Uiso 1 1 calc R U
C31 C 0.6221(2) 0.58450(17) 0.5361(3) 0.0514(13) Uani 1 1 d G .
H31 H 0.6665 0.6180 0.5058 0.062 Uiso 1 1 calc R U

loop_
_atom_site_aniso_label
_atom_site_aniso_U_11
_atom_site_aniso_U_22
_atom_site_aniso_U_33
_atom_site_aniso_U_23
_atom_site_aniso_U_13
_atom_site_aniso_U_12
Br2 0.0402(2) 0.01912(14) 0.0267(2) 0.00507(14) 0.01426(19) 0.00669(13)
Br1 0.01667(17) 0.04137(18) 0.0285(2) -0.00393(18) -0.00062(18) -0.00846(14)
Fe1 0.0124(2) 0.01723(18) 0.0149(2) -0.00153(17) 0.0021(2) -0.00028(16)
P1 0.0162(5) 0.0185(4) 0.0161(5) -0.0027(3) 0.0015(4) -0.0001(3)
N1 0.0178(15) 0.0154(12) 0.0179(15) -0.0019(11) 0.0023(13) -0.0017(11)
N2 0.0162(16) 0.0192(12) 0.0156(15) -0.0032(11) 0.0016(12) 0.0001(11)
C1 0.023(2) 0.0285(16) 0.0195(19) -0.0061(16) 0.0016(16) -0.0081(15)
C2 0.0188(19) 0.0151(13) 0.021(2) -0.0017(13) 0.0003(15) -0.0002(13)
C3 0.023(2) 0.0154(14) 0.0203(19) -0.0004(13) -0.0041(16) -0.0040(13)
C4 0.0152(19) 0.0199(15) 0.029(2) 0.0032(15) -0.0019(16) -0.0011(13)
C5 0.0158(17) 0.0197(13) 0.0218(19) -0.0007(14) 0.0032(16) 0.0009(11)
C6 0.0173(18) 0.0155(12) 0.0177(18) 0.0029(13) 0.0011(15) 0.0014(11)
C7 0.018(2) 0.0172(14) 0.0179(18) -0.0011(13) 0.0038(15) 0.0003(13)
C8 0.019(2) 0.0317(18) 0.022(2) -0.0066(16) 0.0040(17) -0.0026(14)
C13 0.025(2) 0.0222(16) 0.024(2) 0.0045(15) 0.0009(17) 0.0028(14)
C14 0.034(3) 0.0245(18) 0.042(3) 0.0032(17) 0.003(2) -0.0024(16)
C15 0.046(3) 0.037(2) 0.029(2) 0.0032(18) -0.005(2) 0.0090(19)
C16 0.030(2) 0.0220(15) 0.030(2) 0.0011(15) 0.0052(18) 0.0055(15)
C9 0.0180(19) 0.0256(16) 0.0169(19) -0.0017(14) 0.0042(15) 0.0008(14)
C10 0.023(2) 0.044(2) 0.032(2) -0.0089(18) 0.0111(19) -0.0023(17)
C11 0.032(2) 0.0351(19) 0.026(2) 0.0005(17) 0.0051(19) 0.0132(17)
C12 0.036(2) 0.0269(17) 0.020(2) -0.0056(15) 0.0047(18) 0.0050(16)
C17 0.0119(17) 0.0231(15) 0.0160(18) -0.0040(13) 0.0051(14) -0.0019(13)
C18 0.0161(19) 0.0212(15) 0.021(2) -0.0039(14) 0.0041(15) -0.0013(13)
C19 0.0163(19) 0.0243(16) 0.030(2) -0.0034(16) 0.0089(17) -0.0036(13)
C20 0.020(2) 0.0299(17) 0.018(2) -0.0048(15) 0.0063(16) -0.0092(14)
C21 0.021(2) 0.0308(17) 0.018(2) -0.0019(15) -0.0001(16) -0.0047(15)
C22 0.023(2) 0.0236(16) 0.0193(19) -0.0001(15) 0.0032(16) -0.0038(14)
C23 0.021(2) 0.0208(16) 0.033(2) -0.0006(15) -0.0020(17) 0.0008(14)
C24 0.040(3) 0.040(2) 0.026(2) -0.0108(19) 0.000(2) -0.0186(18)
C25 0.044(3) 0.0254(17) 0.021(2) -0.0002(16) -0.0058(19) -0.0015(16)
C26 0.053(4) 0.062(3) 0.054(4) -0.006(3) -0.022(3) 0.007(3)
C27 0.049(4) 0.118(5) 0.050(4) 0.025(4) -0.006(3) 0.019(4)
C28 0.036(3) 0.067(3) 0.105(6) 0.052(4) -0.029(4) -0.006(3)
C29 0.067(4) 0.035(2) 0.091(5) 0.006(3) -0.039(4) 0.010(2)
C30 0.051(4) 0.067(3) 0.051(3) 0.003(3) -0.014(3) 0.025(3)
C31 0.035(3) 0.055(3) 0.064(4) 0.016(3) -0.019(3) -0.001(2)

loop_
_atom_type_symbol
_atom_type_description
_atom_type_scat_dispersion_real
_atom_type_scat_dispersion_imag
_atom_type_scat_source
C C 0.0033 0.0016 'International Tables Vol C Tables 4.2.6.8 and 6.1.1.4'
H H 0.0000 0.0000 'International Tables Vol C Tables 4.2.6.8 and 6.1.1.4'
N N 0.0061 0.0033 'International Tables Vol C Tables 4.2.6.8 and 6.1.1.4'
P P 0.1023 0.0942 'International Tables Vol C Tables 4.2.6.8 and 6.1.1.4'
Fe Fe 0.3463 0.8444 'International Tables Vol C Tables 4.2.6.8 and 6.1.1.4'
Br Br -0.2901 2.4595 'International Tables Vol C Tables 4.2.6.8 and 6.1.1.4'

loop_
_geom_angle_atom_site_label_1
_geom_angle_atom_site_label_2
_geom_angle_atom_site_label_3
_geom_angle
N2 Fe1 N1 73.07(11)
N2 Fe1 Br1 100.76(8)
N1 Fe1 Br1 161.80(7)
N2 Fe1 Br2 108.72(7)
N1 Fe1 Br2 89.67(7)
Br1 Fe1 Br2 108.51(2)
N2 Fe1 P1 132.12(8)
N1 Fe1 P1 74.77(8)
Br1 Fe1 P1 98.88(3)
Br2 Fe1 P1 105.57(3)
C1 P1 C9 101.80(16)
C1 P1 C13 105.70(17)
C9 P1 C13 111.84(16)
C1 P1 Fe1 97.69(13)
C9 P1 Fe1 121.46(12)
C13 P1 Fe1 114.81(12)
C2 N1 C6 119.9(3)
C2 N1 Fe1 124.2(2)
C6 N1 Fe1 115.8(2)
C7 N2 C17 118.1(3)
C7 N2 Fe1 118.6(2)
C17 N2 Fe1 122.8(2)
C2 C1 P1 111.1(2)
C2 C1 H1A 109.4
P1 C1 H1A 109.4
C2 C1 H1B 109.4
P1 C1 H1B 109.4
H1A C1 H1B 108.0
N1 C2 C3 121.3(3)
N1 C2 C1 116.9(3)
C3 C2 C1 121.8(3)
C4 C3 C2 119.0(3)
C4 C3 H3 120.5
C2 C3 H3 120.5
C3 C4 C5 119.5(3)
C3 C4 H4 120.3
C5 C4 H4 120.3
C6 C5 C4 118.6(3)
C6 C5 H5 120.7
C4 C5 H5 120.7
N1 C6 C5 121.6(3)
N1 C6 C7 114.3(3)
C5 C6 C7 124.0(3)
N2 C7 C8 125.5(3)
N2 C7 C6 116.1(3)
C8 C7 C6 118.4(3)
C7 C8 H8A 109.5
C7 C8 H8B 109.5
H8A C8 H8B 109.5
C7 C8 H8C 109.5
H8A C8 H8C 109.5
H8B C8 H8C 109.5
C15 C13 C16 108.4(3)
C15 C13 C14 110.2(3)
C16 C13 C14 106.3(3)
C15 C13 P1 115.9(3)
C16 C13 P1 107.0(2)
C14 C13 P1 108.6(3)
C13 C14 H14A 109.5
C13 C14 H14B 109.5
H14A C14 H14B 109.5
C13 C14 H14C 109.5
H14A C14 H14C 109.5
H14B C14 H14C 109.5
C13 C15 H15A 109.5
C13 C15 H15B 109.5
H15A C15 H15B 109.5
C13 C15 H15C 109.5
H15A C15 H15C 109.5
H15B C15 H15C 109.5
C13 C16 H16A 109.5
C13 C16 H16B 109.5
H16A C16 H16B 109.5
C13 C16 H16C 109.5
H16A C16 H16C 109.5
H16B C16 H16C 109.5
C12 C9 C10 109.7(3)
C12 C9 C11 109.3(3)
C10 C9 C11 107.5(3)
C12 C9 P1 114.3(3)
C10 C9 P1 109.9(2)
C11 C9 P1 106.0(2)
C9 C10 H10A 109.5
C9 C10 H10B 109.5
H10A C10 H10B 109.5
C9 C10 H10C 109.5
H10A C10 H10C 109.5
H10B C10 H10C 109.5
C9 C11 H11A 109.5
C9 C11 H11B 109.5
H11A C11 H11B 109.5
C9 C11 H11C 109.5
H11A C11 H11C 109.5
H11B C11 H11C 109.5
C9 C12 H12A 109.5
C9 C12 H12B 109.5
H12A C12 H12B 109.5
C9 C12 H12C 109.5
H12A C12 H12C 109.5
H12B C12 H12C 109.5
C22 C17 C18 121.7(3)
C22 C17 N2 119.9(3)
C18 C17 N2 118.4(3)
C19 C18 C17 117.3(3)
C19 C18 C23 121.4(3)
C17 C18 C23 121.3(3)
C20 C19 C18 122.5(3)
C20 C19 H19 118.7
C18 C19 H19 118.7
C19 C20 C21 117.5(3)
C19 C20 C24 121.2(3)
C21 C20 C24 121.3(4)
C20 C21 C22 122.4(3)
C20 C21 H21 118.8
C22 C21 H21 118.8
C17 C22 C21 118.4(3)
C17 C22 C25 120.8(3)
C21 C22 C25 120.8(3)
C18 C23 H23A 109.5
C18 C23 H23B 109.5
H23A C23 H23B 109.5
C18 C23 H23C 109.5
H23A C23 H23C 109.5
H23B C23 H23C 109.5
C20 C24 H24A 109.5
C20 C24 H24B 109.5
H24A C24 H24B 109.5
C20 C24 H24C 109.5
H24A C24 H24C 109.5
H24B C24 H24C 109.5
C22 C25 H25A 109.5
C22 C25 H25B 109.5
H25A C25 H25B 109.5
C22 C25 H25C 109.5
H25A C25 H25C 109.5
H25B C25 H25C 109.5
C27 C26 C31 120.0
C27 C26 H26 120.0
C31 C26 H26 120.0
C28 C27 C26 120.0
C28 C27 H27 120.0
C26 C27 H27 120.0
C29 C28 C27 120.0
C29 C28 H28 120.0
C27 C28 H28 120.0
C28 C29 C30 120.0
C28 C29 H29 120.0
C30 C29 H29 120.0
C29 C30 C31 120.0
C29 C30 H30 120.0
C31 C30 H30 120.0
C30 C31 C26 120.0
C30 C31 H31 120.0
C26 C31 H31 120.0

loop_
_geom_bond_atom_site_label_1
_geom_bond_atom_site_label_2
_geom_bond_distance
Br2 Fe1 2.4746(5)
Br1 Fe1 2.4502(6)
Fe1 N2 2.171(3)
Fe1 N1 2.208(3)
Fe1 P1 2.5147(10)
P1 C1 1.833(4)
P1 C9 1.879(4)
P1 C13 1.887(3)
N1 C2 1.334(4)
N1 C6 1.348(4)
N2 C7 1.282(4)
N2 C17 1.448(4)
C1 C2 1.508(5)
C1 H1A 0.9900
C1 H1B 0.9900
C2 C3 1.393(5)
C3 C4 1.381(5)
C3 H3 0.9500
C4 C5 1.389(5)
C4 H4 0.9500
C5 C6 1.385(4)
C5 H5 0.9500
C6 C7 1.488(5)
C7 C8 1.488(5)
C8 H8A 0.9800
C8 H8B 0.9800
C8 H8C 0.9800
C13 C15 1.524(6)
C13 C16 1.525(5)
C13 C14 1.540(5)
C14 H14A 0.9800
C14 H14B 0.9800
C14 H14C 0.9800
C15 H15A 0.9800
C15 H15B 0.9800
C15 H15C 0.9800
C16 H16A 0.9800
C16 H16B 0.9800
C16 H16C 0.9800
C9 C12 1.526(5)
C9 C10 1.530(5)
C9 C11 1.535(5)
C10 H10A 0.9800
C10 H10B 0.9800
C10 H10C 0.9800
C11 H11A 0.9800
C11 H11B 0.9800
C11 H11C 0.9800
C12 H12A 0.9800
C12 H12B 0.9800
C12 H12C 0.9800
C17 C22 1.383(5)
C17 C18 1.404(4)
C18 C19 1.400(5)
C18 C23 1.508(5)
C19 C20 1.385(6)
C19 H19 0.9500
C20 C21 1.387(5)
C20 C24 1.510(5)
C21 C22 1.388(5)
C21 H21 0.9500
C22 C25 1.509(5)
C23 H23A 0.9800
C23 H23B 0.9800
C23 H23C 0.9800
C24 H24A 0.9800
C24 H24B 0.9800
C24 H24C 0.9800
C25 H25A 0.9800
C25 H25B 0.9800
C25 H25C 0.9800
C26 C27 1.3900
C26 C31 1.3900
C26 H26 0.9500
C27 C28 1.3900
C27 H27 0.9500
C28 C29 1.3900
C28 H28 0.9500
C29 C30 1.3900
C29 H29 0.9500
C30 C31 1.3900
C30 H30 0.9500
C31 H31 0.9500

loop_
_geom_torsion_atom_site_label_1
_geom_torsion_atom_site_label_2
_geom_torsion_atom_site_label_3
_geom_torsion_atom_site_label_4
_geom_torsion
C9 P1 C1 C2 161.9(3)
C13 P1 C1 C2 -81.1(3)
Fe1 P1 C1 C2 37.4(3)
C6 N1 C2 C3 -4.0(4)
Fe1 N1 C2 C3 172.4(2)
C6 N1 C2 C1 174.1(3)
Fe1 N1 C2 C1 -9.6(4)
P1 C1 C2 N1 -23.4(4)
P1 C1 C2 C3 154.6(3)
N1 C2 C3 C4 1.2(5)
C1 C2 C3 C4 -176.8(3)
C2 C3 C4 C5 1.7(5)
C3 C4 C5 C6 -1.7(4)
C2 N1 C6 C5 3.9(4)
Fe1 N1 C6 C5 -172.7(2)
C2 N1 C6 C7 -172.6(3)
Fe1 N1 C6 C7 10.7(3)
C4 C5 C6 N1 -1.1(4)
C4 C5 C6 C7 175.1(3)
C17 N2 C7 C8 -2.4(5)
Fe1 N2 C7 C8 170.6(3)
C17 N2 C7 C6 175.5(3)
Fe1 N2 C7 C6 -11.5(4)
N1 C6 C7 N2 0.2(4)
C5 C6 C7 N2 -176.2(3)
N1 C6 C7 C8 178.2(3)
C5 C6 C7 C8 1.8(5)
C1 P1 C13 C15 -61.8(3)
C9 P1 C13 C15 48.2(4)
Fe1 P1 C13 C15 -168.2(3)
C1 P1 C13 C16 59.3(3)
C9 P1 C13 C16 169.3(2)
Fe1 P1 C13 C16 -47.2(3)
C1 P1 C13 C14 173.6(3)
C9 P1 C13 C14 -76.4(3)
Fe1 P1 C13 C14 67.2(3)
C1 P1 C9 C12 43.1(3)
C13 P1 C9 C12 -69.4(3)
Fe1 P1 C9 C12 149.8(2)
C1 P1 C9 C10 166.8(3)
C13 P1 C9 C10 54.4(3)
Fe1 P1 C9 C10 -86.5(3)
C1 P1 C9 C11 -77.3(3)
C13 P1 C9 C11 170.2(3)
Fe1 P1 C9 C11 29.4(3)
C7 N2 C17 C22 91.1(4)
Fe1 N2 C17 C22 -81.5(4)
C7 N2 C17 C18 -88.4(4)
Fe1 N2 C17 C18 98.9(3)
C22 C17 C18 C19 -2.3(5)
N2 C17 C18 C19 177.3(3)
C22 C17 C18 C23 177.8(3)
N2 C17 C18 C23 -2.7(5)
C17 C18 C19 C20 2.8(5)
C23 C18 C19 C20 -177.3(3)
C18 C19 C20 C21 -0.4(5)
C18 C19 C20 C24 179.5(4)
C19 C20 C21 C22 -2.7(6)
C24 C20 C21 C22 177.4(4)
C18 C17 C22 C21 -0.6(5)
N2 C17 C22 C21 179.9(3)
C18 C17 C22 C25 177.4(3)
N2 C17 C22 C25 -2.1(5)
C20 C21 C22 C17 3.2(6)
C20 C21 C22 C25 -174.8(4)
C31 C26 C27 C28 0.0
C26 C27 C28 C29 0.0
C27 C28 C29 C30 0.0
C28 C29 C30 C31 0.0
C29 C30 C31 C26 0.0
C27 C26 C31 C30 0.0
